data_7062934
loop_
_publ_author_name
'Jana, Narayan Ch.'
'Brand\~ao, Paula'
'Gomila, Rosa M.'
'Frontera, Antonio'
'Panja, Anangamohan'

_publ_section_title
;
 Insight into the conformational selectivity of cobalt(iii) complexes with
 a tetradentate salen-type Schiff base ligand and their biorelevant
 catalysis: a combined experimental and theoretical study
;
_journal_issue 6
_journal_name_full 'New Journal of Chemistry'
_journal_page_first 2389
_journal_page_last 2402
_journal_paper_doi 10.1039/D3NJ04609E
_journal_volume 48
_journal_year 2024
_chemical_formula_moiety 'C26 H30 Co N6 O4, Cl O4, C H4 O, H2 O'
_chemical_formula_sum 'C27 H36 Cl Co N6 O10'
_chemical_formula_weight 699.00
_space_group_crystal_system triclinic
_space_group_IT_number 2
_space_group_name_Hall '-P 1'
_space_group_name_H-M_alt 'P -1'
_atom_sites_solution_hydrogens mixed
_atom_sites_solution_primary dual
_audit_creation_date 2023-12-12
_audit_creation_method
;
Olex2 1.5
(compiled 2023.08.24 svn.re1ec1418 for OlexSys, GUI svn.r6817)
;
_audit_update_record
;
2023-12-12 deposited with the CCDC.	2023-12-28 downloaded from the CCDC.
;
_cell_angle_alpha 108.192(4)
_cell_angle_beta 108.333(4)
_cell_angle_gamma 100.900(4)
_cell_formula_units_Z 2
_cell_length_a 10.5335(12)
_cell_length_b 12.2859(14)
_cell_length_c 13.8424(16)
_cell_measurement_reflns_used 534
_cell_measurement_temperature 150(2)
_cell_measurement_theta_max 25.22
_cell_measurement_theta_min 2.92
_cell_volume 1531.3(3)
_computing_cell_refinement 'Bruker Smart'
_computing_data_collection 'Bruker Smart'
_computing_data_reduction 'Bruker Saint'
_computing_molecular_graphics 'Olex2 1.5 (Dolomanov et al., 2009)'
_computing_publication_material 'Olex2 1.5 (Dolomanov et al., 2009)'
_computing_structure_refinement 'SHELXL 2016/6 (Sheldrick, 2015)'
_computing_structure_solution 'SHELXT 2014/5 (Sheldrick, 2014)'
_diffrn_ambient_temperature 150(2)
_diffrn_measured_fraction_theta_full 0.992
_diffrn_measured_fraction_theta_max 0.989
_diffrn_measurement_device_type CCD
_diffrn_measurement_method 'omega and phi scans'
_diffrn_radiation_type MoK\a
_diffrn_radiation_wavelength 0.71073
_diffrn_reflns_av_R_equivalents 0.0390
_diffrn_reflns_av_unetI/netI 0.0188
_diffrn_reflns_Laue_measured_fraction_full 0.992
_diffrn_reflns_Laue_measured_fraction_max 0.989
_diffrn_reflns_limit_h_max 13
_diffrn_reflns_limit_h_min -13
_diffrn_reflns_limit_k_max 15
_diffrn_reflns_limit_k_min -15
_diffrn_reflns_limit_l_max 17
_diffrn_reflns_limit_l_min -17
_diffrn_reflns_number 58907
_diffrn_reflns_point_group_measured_fraction_full 0.992
_diffrn_reflns_point_group_measured_fraction_max 0.989
_diffrn_reflns_theta_full 25.242
_diffrn_reflns_theta_max 27.164
_diffrn_reflns_theta_min 1.841
_exptl_absorpt_coefficient_mu 0.714
_exptl_absorpt_correction_T_max 0.7455
_exptl_absorpt_correction_T_min 0.6546
_exptl_absorpt_correction_type multi-scan
_exptl_absorpt_process_details sadabs
_exptl_crystal_colour Brown
_exptl_crystal_density_diffrn 1.516
_exptl_crystal_description Block
_exptl_crystal_F_000 728
_exptl_crystal_size_max 0.2
_exptl_crystal_size_mid 0.16
_exptl_crystal_size_min 0.04
_refine_diff_density_max 0.790
_refine_diff_density_min -0.608
_refine_diff_density_rms 0.050
_refine_ls_extinction_method none
_refine_ls_goodness_of_fit_ref 1.052
_refine_ls_hydrogen_treatment mixed
_refine_ls_matrix_type full
_refine_ls_number_parameters 431
_refine_ls_number_reflns 6735
_refine_ls_number_restraints 0
_refine_ls_restrained_S_all 1.052
_refine_ls_R_factor_all 0.0378
_refine_ls_R_factor_gt 0.0350
_refine_ls_shift/su_max 0.001
_refine_ls_shift/su_mean 0.000
_refine_ls_structure_factor_coef Fsqd
_refine_ls_weighting_details 'w=1/[\s^2^(Fo^2^)+(0.0552P)^2^+0.7700P] where P=(Fo^2^+2Fc^2^)/3'
_refine_ls_weighting_scheme calc
_refine_ls_wR_factor_gt 0.0973
_refine_ls_wR_factor_ref 0.0999
_reflns_Friedel_coverage 0.000
_reflns_number_gt 6225
_reflns_number_total 6735
_reflns_threshold_expression 'I > 2\s(I)'
_cod_data_source_file d3nj04609e2.cif
_cod_data_source_block complex-1
_cod_depositor_comments 'Adding full bibliography for 7062933--7062938.cif.'
_cod_database_code 7062934
_shelx_shelxl_version_number 2016/6
_shelx_space_group_comment
;
The symmetry employed for this shelxl refinement is uniquely defined
by the following loop, which should always be used as a source of
symmetry information in preference to the above space-group names.
They are only intended as comments.
;
_shelx_estimated_absorpt_t_max 0.972
_shelx_estimated_absorpt_t_min 0.870
_olex2_refinement_description
;
1. Fixed Uiso
 At 1.2 times of:
  All C(H) groups, All C(H,H) groups, All C(H,H,H) groups
2.a Secondary CH2 refined with riding coordinates:
 C11(H11A,H11B), C10(H10A,H10B)
2.b Aromatic/amide H refined with riding coordinates:
 C17(H17), C14(H14), C12(H12), C9(H9), C4(H4), C7(H7), C26(H26), C25(H25),
 C24(H24), C21(H21), C22(H22), C23(H23)
2.c Idealised Me refined as rotating group:
 C20(H20A,H20B,H20C), C16(H16A,H16B,H16C), C3(H3A,H3B,H3C), C6(H6A,H6B,H6C),
 C27(H27A,H27B,H27C)
;
_olex2_submission_special_instructions 'No special instructions were received'

loop_
_space_group_symop_operation_xyz
'x, y, z'
'-x, -y, -z'

loop_
_atom_site_label
_atom_site_type_symbol
_atom_site_fract_x
_atom_site_fract_y
_atom_site_fract_z
_atom_site_U_iso_or_equiv
_atom_site_adp_type
_atom_site_occupancy
_atom_site_site_symmetry_order
_atom_site_calc_flag
_atom_site_refinement_flags_posn
_atom_site_refinement_flags_adp
_atom_site_refinement_flags_occupancy
_atom_site_disorder_assembly
_atom_site_disorder_group
Co1 Co 0.36421(2) 0.22502(2) 0.67595(2) 0.02393(8) Uani 1 1 d . . . . .
O1 O 0.29829(12) 0.13900(10) 0.75349(9) 0.0284(2) Uani 1 1 d . . . . .
O3 O 0.17011(15) 0.03604(13) 0.84978(12) 0.0419(3) Uani 1 1 d . . . . .
O2 O 0.23079(12) 0.30664(10) 0.69144(10) 0.0305(2) Uani 1 1 d . . . . .
O4 O 0.06231(15) 0.41459(13) 0.75130(12) 0.0434(3) Uani 1 1 d . . . . .
N1 N 0.50325(15) 0.14866(13) 0.66619(12) 0.0312(3) Uani 1 1 d . . . . .
N2 N 0.42445(15) 0.30331(13) 0.59295(12) 0.0313(3) Uani 1 1 d . . . . .
N3 N 0.50522(15) 0.35213(13) 0.81587(12) 0.0324(3) Uani 1 1 d . . . . .
N5 N 0.6683(2) 0.51884(17) 0.94258(16) 0.0495(4) Uani 1 1 d . . . . .
H5 H 0.721(4) 0.585(3) 0.970(3) 0.080(10) Uiso 1 1 d . . . . .
N4 N 0.22277(14) 0.09875(12) 0.53642(11) 0.0289(3) Uani 1 1 d . . . . .
N6 N 0.05480(19) 0.00599(17) 0.37037(14) 0.0448(4) Uani 1 1 d . . . . .
H6 H -0.006(3) -0.007(3) 0.309(3) 0.070(9) Uiso 1 1 d . . . . .
C19 C 0.34485(17) 0.05522(14) 0.77933(13) 0.0281(3) Uani 1 1 d . . . . .
C18 C 0.27910(19) -0.00240(15) 0.83383(14) 0.0329(3) Uani 1 1 d . . . . .
C20 C 0.1160(3) 0.0022(3) 0.9230(2) 0.0607(6) Uani 1 1 d . . . . .
H20A H 0.069574 -0.085413 0.890229 0.073 Uiso 1 1 calc R U . . .
H20B H 0.047731 0.043656 0.934140 0.073 Uiso 1 1 calc R U . . .
H20C H 0.193929 0.025287 0.994564 0.073 Uiso 1 1 calc R U . . .
C17 C 0.3234(2) -0.08975(17) 0.86545(15) 0.0403(4) Uani 1 1 d . . . . .
H17 H 0.278190 -0.125674 0.902610 0.048 Uiso 1 1 calc R U . . .
C15 C 0.4333(2) -0.12644(17) 0.84396(16) 0.0417(4) Uani 1 1 d . . . . .
C16 C 0.4770(3) -0.2236(2) 0.8780(2) 0.0561(6) Uani 1 1 d . . . . .
H16A H 0.539740 -0.250605 0.843314 0.067 Uiso 1 1 calc R U . . .
H16B H 0.393023 -0.292181 0.853883 0.067 Uiso 1 1 calc R U . . .
H16C H 0.526619 -0.191088 0.958913 0.067 Uiso 1 1 calc R U . . .
C14 C 0.4977(2) -0.07285(17) 0.79149(16) 0.0398(4) Uani 1 1 d . . . . .
H14 H 0.572555 -0.096707 0.776560 0.048 Uiso 1 1 calc R U . . .
C13 C 0.45557(19) 0.01780(15) 0.75860(14) 0.0324(3) Uani 1 1 d . . . . .
C12 C 0.53050(18) 0.06930(16) 0.70447(15) 0.0346(4) Uani 1 1 d . . . . .
H12 H 0.606750 0.042287 0.696317 0.042 Uiso 1 1 calc R U . . .
C11 C 0.5974(2) 0.2022(2) 0.6221(2) 0.0476(5) Uani 1 1 d . . . . .
H11A H 0.632661 0.140673 0.582899 0.057 Uiso 1 1 calc R U . . .
H11B H 0.679335 0.269599 0.683302 0.057 Uiso 1 1 calc R U . . .
C10 C 0.5127(2) 0.2477(2) 0.54315(19) 0.0466(5) Uani 1 1 d . . . . .
H10A H 0.576222 0.307902 0.531304 0.056 Uiso 1 1 calc R U . . .
H10B H 0.452794 0.179950 0.470591 0.056 Uiso 1 1 calc R U . . .
C9 C 0.38597(19) 0.38907(16) 0.57025(15) 0.0348(4) Uani 1 1 d . . . . .
H9 H 0.423509 0.418703 0.525951 0.042 Uiso 1 1 calc R U . . .
C8 C 0.29139(19) 0.44310(15) 0.60639(15) 0.0339(4) Uani 1 1 d . . . . .
C1 C 0.22082(17) 0.39997(14) 0.66516(13) 0.0291(3) Uani 1 1 d . . . . .
C2 C 0.12863(18) 0.46117(15) 0.69528(14) 0.0333(4) Uani 1 1 d . . . . .
C3 C -0.0324(3) 0.4703(3) 0.7843(3) 0.0665(7) Uani 1 1 d . . . . .
H3A H 0.019393 0.554231 0.836839 0.080 Uiso 1 1 calc R U . . .
H3B H -0.076187 0.426263 0.819772 0.080 Uiso 1 1 calc R U . . .
H3C H -0.105862 0.468643 0.718860 0.080 Uiso 1 1 calc R U . . .
C4 C 0.1076(2) 0.55664(16) 0.66679(16) 0.0401(4) Uani 1 1 d . . . . .
H4 H 0.045364 0.595648 0.688478 0.048 Uiso 1 1 calc R U . . .
C5 C 0.1763(2) 0.59713(16) 0.60653(16) 0.0412(4) Uani 1 1 d . . . . .
C6 C 0.1487(3) 0.70030(19) 0.57470(19) 0.0536(6) Uani 1 1 d . . . . .
H6A H 0.200382 0.777021 0.639516 0.064 Uiso 1 1 calc R U . . .
H6B H 0.047434 0.689522 0.548488 0.064 Uiso 1 1 calc R U . . .
H6C H 0.180483 0.701143 0.515484 0.064 Uiso 1 1 calc R U . . .
C7 C 0.2660(2) 0.54078(17) 0.57761(17) 0.0411(4) Uani 1 1 d . . . . .
H7 H 0.313253 0.567433 0.536903 0.049 Uiso 1 1 calc R U . . .
C26 C 0.1813(2) -0.02334(16) 0.51094(15) 0.0384(4) Uani 1 1 d . . . . .
H26 H 0.220179 -0.061205 0.558012 0.046 Uiso 1 1 calc R U . . .
C25 C 0.0766(2) -0.08091(18) 0.40862(16) 0.0445(4) Uani 1 1 d . . . . .
H25 H 0.027913 -0.165272 0.370924 0.053 Uiso 1 1 calc R U . . .
C24 C 0.1437(2) 0.11333(18) 0.44882(15) 0.0391(4) Uani 1 1 d . . . . .
H24 H 0.149157 0.188741 0.442533 0.047 Uiso 1 1 calc R U . . .
C21 C 0.5869(2) 0.45899(18) 0.83484(17) 0.0442(4) Uani 1 1 d . . . . .
H21 H 0.587377 0.488887 0.779368 0.053 Uiso 1 1 calc R U . . .
C22 C 0.6375(3) 0.4493(2) 0.99629(19) 0.0617(7) Uani 1 1 d . . . . .
H22 H 0.678605 0.469174 1.073794 0.074 Uiso 1 1 calc R U . . .
C23 C 0.5365(3) 0.3459(2) 0.91742(17) 0.0559(6) Uani 1 1 d . . . . .
H23 H 0.493957 0.279508 0.930427 0.067 Uiso 1 1 calc R U . . .
Cl1 Cl 0.76768(6) 0.69845(6) 0.73624(5) 0.05334(14) Uani 1 1 d . . . . .
O9 O 0.8865(3) 0.7147(2) 0.7091(2) 0.0934(7) Uani 1 1 d . . . . .
O8 O 0.8043(3) 0.7169(3) 0.84815(17) 0.0991(8) Uani 1 1 d . . . . .
O7 O 0.6824(3) 0.5753(3) 0.6719(2) 0.1222(12) Uani 1 1 d . . . . .
O10 O 0.6974(5) 0.7742(4) 0.7057(3) 0.1624(18) Uani 1 1 d . . . . .
O6 O -0.1384(3) 0.1949(3) 0.8335(2) 0.1135(11) Uani 1 1 d . . . . .
H6D H -0.044(5) 0.217(4) 0.849(4) 0.133(16) Uiso 1 1 d . . . . .
C27 C -0.1432(5) 0.2280(5) 0.9328(3) 0.1171(16) Uani 1 1 d . . . . .
H27A H -0.060430 0.221473 0.985449 0.140 Uiso 1 1 calc R U . . .
H27B H -0.229174 0.175256 0.928178 0.140 Uiso 1 1 calc R U . . .
H27C H -0.143405 0.311902 0.958278 0.140 Uiso 1 1 calc R U . . .
O5 O 0.14527(17) 0.26780(14) 0.86705(13) 0.0428(3) Uani 1 1 d . . . . .
H5A H 0.176(3) 0.216(3) 0.852(3) 0.071(10) Uiso 1 1 d . . . . .
H5B H 0.143(3) 0.301(3) 0.825(3) 0.076(10) Uiso 1 1 d . . . . .

loop_
_atom_site_aniso_label
_atom_site_aniso_U_11
_atom_site_aniso_U_22
_atom_site_aniso_U_33
_atom_site_aniso_U_23
_atom_site_aniso_U_13
_atom_site_aniso_U_12
Co1 0.02411(12) 0.02115(12) 0.02548(12) 0.01056(9) 0.00881(9) 0.00471(8)
O1 0.0315(6) 0.0256(5) 0.0330(6) 0.0158(5) 0.0145(5) 0.0100(4)
O3 0.0506(8) 0.0434(7) 0.0492(8) 0.0287(6) 0.0300(7) 0.0181(6)
O2 0.0335(6) 0.0262(5) 0.0378(6) 0.0173(5) 0.0164(5) 0.0111(5)
O4 0.0474(8) 0.0428(7) 0.0553(8) 0.0255(7) 0.0281(7) 0.0238(6)
N1 0.0287(7) 0.0320(7) 0.0353(7) 0.0155(6) 0.0141(6) 0.0091(6)
N2 0.0317(7) 0.0309(7) 0.0340(7) 0.0159(6) 0.0151(6) 0.0076(6)
N3 0.0315(7) 0.0274(7) 0.0311(7) 0.0099(6) 0.0085(6) 0.0038(6)
N5 0.0418(9) 0.0331(9) 0.0462(10) 0.0028(7) 0.0058(8) -0.0041(7)
N4 0.0276(6) 0.0273(7) 0.0289(7) 0.0107(5) 0.0098(5) 0.0056(5)
N6 0.0377(8) 0.0506(10) 0.0307(8) 0.0103(7) 0.0035(7) 0.0085(7)
C19 0.0310(8) 0.0226(7) 0.0250(7) 0.0094(6) 0.0061(6) 0.0051(6)
C18 0.0389(9) 0.0281(8) 0.0293(8) 0.0128(6) 0.0112(7) 0.0073(7)
C20 0.0743(16) 0.0681(15) 0.0684(15) 0.0429(13) 0.0476(14) 0.0243(13)
C17 0.0532(11) 0.0330(9) 0.0345(9) 0.0197(7) 0.0135(8) 0.0101(8)
C15 0.0498(11) 0.0332(9) 0.0377(9) 0.0185(8) 0.0073(8) 0.0142(8)
C16 0.0692(15) 0.0474(12) 0.0597(13) 0.0358(11) 0.0173(11) 0.0259(11)
C14 0.0421(10) 0.0368(9) 0.0403(10) 0.0184(8) 0.0102(8) 0.0177(8)
C13 0.0342(8) 0.0293(8) 0.0326(8) 0.0149(7) 0.0090(7) 0.0107(7)
C12 0.0304(8) 0.0363(9) 0.0390(9) 0.0161(7) 0.0132(7) 0.0142(7)
C11 0.0410(10) 0.0580(12) 0.0669(13) 0.0381(11) 0.0336(10) 0.0219(9)
C10 0.0537(12) 0.0556(12) 0.0580(12) 0.0355(10) 0.0388(10) 0.0263(10)
C9 0.0380(9) 0.0320(8) 0.0373(9) 0.0205(7) 0.0149(7) 0.0062(7)
C8 0.0376(9) 0.0267(8) 0.0350(8) 0.0153(7) 0.0103(7) 0.0072(7)
C1 0.0304(8) 0.0220(7) 0.0286(7) 0.0100(6) 0.0057(6) 0.0054(6)
C2 0.0333(8) 0.0275(8) 0.0330(8) 0.0112(7) 0.0074(7) 0.0082(7)
C3 0.0705(16) 0.0651(15) 0.100(2) 0.0432(15) 0.0570(16) 0.0413(14)
C4 0.0413(10) 0.0293(8) 0.0421(10) 0.0114(7) 0.0080(8) 0.0146(7)
C5 0.0475(10) 0.0254(8) 0.0393(9) 0.0141(7) 0.0039(8) 0.0085(7)
C6 0.0690(14) 0.0329(10) 0.0510(12) 0.0220(9) 0.0079(10) 0.0180(10)
C7 0.0490(11) 0.0316(9) 0.0434(10) 0.0222(8) 0.0142(8) 0.0093(8)
C26 0.0429(10) 0.0265(8) 0.0352(9) 0.0100(7) 0.0088(8) 0.0037(7)
C25 0.0439(10) 0.0336(9) 0.0369(10) 0.0045(8) 0.0089(8) 0.0000(8)
C24 0.0379(9) 0.0392(10) 0.0336(9) 0.0144(8) 0.0072(7) 0.0103(8)
C21 0.0450(10) 0.0325(9) 0.0406(10) 0.0114(8) 0.0108(8) -0.0018(8)
C22 0.0664(15) 0.0513(13) 0.0339(10) 0.0088(9) -0.0009(10) -0.0028(11)
C23 0.0658(14) 0.0442(11) 0.0332(10) 0.0153(9) 0.0027(9) -0.0052(10)
Cl1 0.0500(3) 0.0619(3) 0.0562(3) 0.0299(3) 0.0235(2) 0.0206(2)
O9 0.0884(15) 0.0920(16) 0.141(2) 0.0578(16) 0.0776(16) 0.0420(13)
O8 0.1103(19) 0.1123(19) 0.0502(11) 0.0260(12) 0.0196(12) 0.0154(15)
O7 0.125(2) 0.113(2) 0.0679(14) 0.0300(14) 0.0179(14) -0.0457(17)
O10 0.220(4) 0.244(4) 0.205(4) 0.171(4) 0.158(3) 0.200(4)
O6 0.0557(13) 0.175(3) 0.0858(17) 0.0399(18) 0.0254(12) 0.0117(16)
C27 0.084(2) 0.186(5) 0.079(2) 0.047(3) 0.033(2) 0.048(3)
O5 0.0473(8) 0.0343(7) 0.0426(8) 0.0131(6) 0.0165(6) 0.0107(6)

loop_
_atom_type_symbol
_atom_type_description
_atom_type_scat_dispersion_real
_atom_type_scat_dispersion_imag
_atom_type_scat_source
C C 0.0033 0.0016 'International Tables Vol C Tables 4.2.6.8 and 6.1.1.4'
H H 0.0000 0.0000 'International Tables Vol C Tables 4.2.6.8 and 6.1.1.4'
N N 0.0061 0.0033 'International Tables Vol C Tables 4.2.6.8 and 6.1.1.4'
O O 0.0106 0.0060 'International Tables Vol C Tables 4.2.6.8 and 6.1.1.4'
Cl Cl 0.1484 0.1585 'International Tables Vol C Tables 4.2.6.8 and 6.1.1.4'
Co Co 0.3494 0.9721 'International Tables Vol C Tables 4.2.6.8 and 6.1.1.4'

loop_
_geom_angle_atom_site_label_1
_geom_angle_atom_site_label_2
_geom_angle_atom_site_label_3
_geom_angle
_geom_angle_site_symmetry_1
_geom_angle_site_symmetry_3
_geom_angle_publ_flag
O1 Co1 N3 90.98(6) . . ?
O1 Co1 N4 89.03(6) . . ?
O2 Co1 O1 86.01(5) . . ?
O2 Co1 N3 88.89(6) . . ?
O2 Co1 N4 90.78(6) . . ?
N1 Co1 O1 94.03(6) . . ?
N1 Co1 O2 177.60(6) . . ?
N1 Co1 N3 88.71(6) . . ?
N1 Co1 N4 91.63(6) . . ?
N2 Co1 O1 177.25(5) . . ?
N2 Co1 O2 94.69(6) . . ?
N2 Co1 N1 85.39(6) . . ?
N2 Co1 N3 91.70(6) . . ?
N2 Co1 N4 88.30(6) . . ?
N4 Co1 N3 179.66(6) . . ?
C19 O1 Co1 125.68(11) . . ?
C18 O3 C20 118.02(16) . . ?
C1 O2 Co1 124.69(11) . . ?
C2 O4 C3 117.52(16) . . ?
C12 N1 Co1 126.99(12) . . ?
C12 N1 C11 119.71(16) . . ?
C11 N1 Co1 112.78(12) . . ?
C10 N2 Co1 112.75(12) . . ?
C9 N2 Co1 126.66(13) . . ?
C9 N2 C10 120.29(15) . . ?
C21 N3 Co1 129.54(13) . . ?
C21 N3 C23 105.86(16) . . ?
C23 N3 Co1 124.60(13) . . ?
C21 N5 H5 125(2) . . ?
C21 N5 C22 108.27(18) . . ?
C22 N5 H5 127(2) . . ?
C26 N4 Co1 126.71(12) . . ?
C24 N4 Co1 127.12(13) . . ?
C24 N4 C26 106.12(15) . . ?
C25 N6 H6 124(2) . . ?
C24 N6 H6 127(2) . . ?
C24 N6 C25 108.50(17) . . ?
O1 C19 C18 117.70(15) . . ?
O1 C19 C13 125.72(15) . . ?
C13 C19 C18 116.58(15) . . ?
O3 C18 C19 113.94(15) . . ?
O3 C18 C17 124.78(16) . . ?
C17 C18 C19 121.28(17) . . ?
O3 C20 H20A 109.5 . . ?
O3 C20 H20B 109.5 . . ?
O3 C20 H20C 109.5 . . ?
H20A C20 H20B 109.5 . . ?
H20A C20 H20C 109.5 . . ?
H20B C20 H20C 109.5 . . ?
C18 C17 H17 119.2 . . ?
C18 C17 C15 121.56(18) . . ?
C15 C17 H17 119.2 . . ?
C17 C15 C16 120.0(2) . . ?
C14 C15 C17 118.28(17) . . ?
C14 C15 C16 121.7(2) . . ?
C15 C16 H16A 109.5 . . ?
C15 C16 H16B 109.5 . . ?
C15 C16 H16C 109.5 . . ?
H16A C16 H16B 109.5 . . ?
H16A C16 H16C 109.5 . . ?
H16B C16 H16C 109.5 . . ?
C15 C14 H14 119.2 . . ?
C15 C14 C13 121.63(18) . . ?
C13 C14 H14 119.2 . . ?
C19 C13 C14 120.67(17) . . ?
C19 C13 C12 121.88(15) . . ?
C14 C13 C12 117.45(17) . . ?
N1 C12 C13 125.59(16) . . ?
N1 C12 H12 117.2 . . ?
C13 C12 H12 117.2 . . ?
N1 C11 H11A 110.3 . . ?
N1 C11 H11B 110.3 . . ?
N1 C11 C10 107.21(16) . . ?
H11A C11 H11B 108.5 . . ?
C10 C11 H11A 110.3 . . ?
C10 C11 H11B 110.3 . . ?
N2 C10 C11 107.38(16) . . ?
N2 C10 H10A 110.2 . . ?
N2 C10 H10B 110.2 . . ?
C11 C10 H10A 110.2 . . ?
C11 C10 H10B 110.2 . . ?
H10A C10 H10B 108.5 . . ?
N2 C9 H9 117.4 . . ?
N2 C9 C8 125.21(16) . . ?
C8 C9 H9 117.4 . . ?
C1 C8 C9 122.21(15) . . ?
C1 C8 C7 120.33(17) . . ?
C7 C8 C9 117.43(17) . . ?
O2 C1 C8 125.59(16) . . ?
O2 C1 C2 117.90(15) . . ?
C8 C1 C2 116.49(15) . . ?
O4 C2 C1 113.80(15) . . ?
O4 C2 C4 124.63(17) . . ?
C4 C2 C1 121.55(17) . . ?
O4 C3 H3A 109.5 . . ?
O4 C3 H3B 109.5 . . ?
O4 C3 H3C 109.5 . . ?
H3A C3 H3B 109.5 . . ?
H3A C3 H3C 109.5 . . ?
H3B C3 H3C 109.5 . . ?
C2 C4 H4 119.3 . . ?
C2 C4 C5 121.40(18) . . ?
C5 C4 H4 119.3 . . ?
C4 C5 C6 120.1(2) . . ?
C7 C5 C4 118.17(17) . . ?
C7 C5 C6 121.8(2) . . ?
C5 C6 H6A 109.5 . . ?
C5 C6 H6B 109.5 . . ?
C5 C6 H6C 109.5 . . ?
H6A C6 H6B 109.5 . . ?
H6A C6 H6C 109.5 . . ?
H6B C6 H6C 109.5 . . ?
C8 C7 H7 119.0 . . ?
C5 C7 C8 122.04(18) . . ?
C5 C7 H7 119.0 . . ?
N4 C26 H26 125.3 . . ?
C25 C26 N4 109.31(17) . . ?
C25 C26 H26 125.3 . . ?
N6 C25 H25 126.9 . . ?
C26 C25 N6 106.15(17) . . ?
C26 C25 H25 126.9 . . ?
N4 C24 N6 109.92(18) . . ?
N4 C24 H24 125.0 . . ?
N6 C24 H24 125.0 . . ?
N3 C21 N5 110.49(19) . . ?
N3 C21 H21 124.8 . . ?
N5 C21 H21 124.8 . . ?
N5 C22 H22 126.9 . . ?
N5 C22 C23 106.2(2) . . ?
C23 C22 H22 126.9 . . ?
N3 C23 H23 125.4 . . ?
C22 C23 N3 109.2(2) . . ?
C22 C23 H23 125.4 . . ?
O9 Cl1 O7 106.63(18) . . ?
O8 Cl1 O9 112.41(18) . . ?
O8 Cl1 O7 106.87(16) . . ?
O10 Cl1 O9 106.73(19) . . ?
O10 Cl1 O8 113.6(2) . . ?
O10 Cl1 O7 110.5(3) . . ?
C27 O6 H6D 104(3) . . ?
O6 C27 H27A 109.5 . . ?
O6 C27 H27B 109.5 . . ?
O6 C27 H27C 109.5 . . ?
H27A C27 H27B 109.5 . . ?
H27A C27 H27C 109.5 . . ?
H27B C27 H27C 109.5 . . ?
H5A O5 H5B 110(3) . . ?

loop_
_geom_bond_atom_site_label_1
_geom_bond_atom_site_label_2
_geom_bond_distance
_geom_bond_site_symmetry_2
_geom_bond_publ_flag
Co1 O1 1.9107(11) . ?
Co1 O2 1.9013(12) . ?
Co1 N1 1.8996(15) . ?
Co1 N2 1.8883(14) . ?
Co1 N3 1.9546(14) . ?
Co1 N4 1.9498(14) . ?
O1 C19 1.3185(19) . ?
O3 C18 1.374(2) . ?
O3 C20 1.435(2) . ?
O2 C1 1.3191(19) . ?
O4 C2 1.372(2) . ?
O4 C3 1.422(3) . ?
N1 C12 1.283(2) . ?
N1 C11 1.474(2) . ?
N2 C10 1.468(2) . ?
N2 C9 1.289(2) . ?
N3 C21 1.322(2) . ?
N3 C23 1.370(3) . ?
N5 H5 0.79(3) . ?
N5 C21 1.331(3) . ?
N5 C22 1.353(3) . ?
N4 C26 1.375(2) . ?
N4 C24 1.324(2) . ?
N6 H6 0.83(3) . ?
N6 C25 1.357(3) . ?
N6 C24 1.340(3) . ?
C19 C18 1.424(2) . ?
C19 C13 1.409(2) . ?
C18 C17 1.384(3) . ?
C20 H20A 0.9800 . ?
C20 H20B 0.9800 . ?
C20 H20C 0.9800 . ?
C17 H17 0.9500 . ?
C17 C15 1.400(3) . ?
C15 C16 1.511(3) . ?
C15 C14 1.364(3) . ?
C16 H16A 0.9800 . ?
C16 H16B 0.9800 . ?
C16 H16C 0.9800 . ?
C14 H14 0.9500 . ?
C14 C13 1.422(2) . ?
C13 C12 1.437(3) . ?
C12 H12 0.9500 . ?
C11 H11A 0.9900 . ?
C11 H11B 0.9900 . ?
C11 C10 1.503(3) . ?
C10 H10A 0.9900 . ?
C10 H10B 0.9900 . ?
C9 H9 0.9500 . ?
C9 C8 1.428(3) . ?
C8 C1 1.413(2) . ?
C8 C7 1.423(2) . ?
C1 C2 1.420(2) . ?
C2 C4 1.383(2) . ?
C3 H3A 0.9800 . ?
C3 H3B 0.9800 . ?
C3 H3C 0.9800 . ?
C4 H4 0.9500 . ?
C4 C5 1.403(3) . ?
C5 C6 1.514(3) . ?
C5 C7 1.358(3) . ?
C6 H6A 0.9800 . ?
C6 H6B 0.9800 . ?
C6 H6C 0.9800 . ?
C7 H7 0.9500 . ?
C26 H26 0.9500 . ?
C26 C25 1.349(3) . ?
C25 H25 0.9500 . ?
C24 H24 0.9500 . ?
C21 H21 0.9500 . ?
C22 H22 0.9500 . ?
C22 C23 1.353(3) . ?
C23 H23 0.9500 . ?
Cl1 O9 1.413(2) . ?
Cl1 O8 1.404(2) . ?
Cl1 O7 1.425(3) . ?
Cl1 O10 1.379(3) . ?
O6 H6D 0.91(5) . ?
O6 C27 1.327(4) . ?
C27 H27A 0.9800 . ?
C27 H27B 0.9800 . ?
C27 H27C 0.9800 . ?
O5 H5A 0.77(4) . ?
O5 H5B 0.81(4) . ?

loop_
_geom_hbond_atom_site_label_D
_geom_hbond_atom_site_label_H
_geom_hbond_atom_site_label_A
_geom_hbond_distance_DH
_geom_hbond_distance_HA
_geom_hbond_distance_DA
_geom_hbond_angle_DHA
_geom_hbond_site_symmetry_A
N5 H5 O5 0.79(3) 2.20(3) 2.856(2) 141(3) 2_667
O6 H6D O5 0.91(5) 1.88(5) 2.793(3) 174(5) .
O5 H5A O3 0.77(4) 2.18(4) 2.851(2) 145(3) .
O5 H5B O4 0.81(4) 2.12(4) 2.847(2) 150(3) .

loop_
_geom_torsion_atom_site_label_1
_geom_torsion_atom_site_label_2
_geom_torsion_atom_site_label_3
_geom_torsion_atom_site_label_4
_geom_torsion
_geom_torsion_site_symmetry_1
_geom_torsion_site_symmetry_2
_geom_torsion_site_symmetry_3
_geom_torsion_site_symmetry_4
_geom_torsion_publ_flag
Co1 O1 C19 C18 -177.69(11) . . . . ?
Co1 O1 C19 C13 2.9(2) . . . . ?
Co1 O2 C1 C8 10.2(2) . . . . ?
Co1 O2 C1 C2 -171.71(11) . . . . ?
Co1 N1 C12 C13 3.1(3) . . . . ?
Co1 N1 C11 C10 -31.0(2) . . . . ?
Co1 N2 C10 C11 -33.9(2) . . . . ?
Co1 N2 C9 C8 1.4(3) . . . . ?
Co1 N3 C21 N5 179.74(14) . . . . ?
Co1 N3 C23 C22 -179.41(18) . . . . ?
Co1 N4 C26 C25 177.12(13) . . . . ?
Co1 N4 C24 N6 -177.52(13) . . . . ?
O1 Co1 N1 C12 -0.72(16) . . . . ?
O1 Co1 N1 C11 -172.32(14) . . . . ?
O1 C19 C18 O3 1.8(2) . . . . ?
O1 C19 C18 C17 -178.87(16) . . . . ?
O1 C19 C13 C14 179.29(16) . . . . ?
O1 C19 C13 C12 -0.4(3) . . . . ?
O3 C18 C17 C15 178.41(17) . . . . ?
O2 Co1 N2 C10 -168.61(13) . . . . ?
O2 Co1 N2 C9 5.07(16) . . . . ?
O2 C1 C2 O4 1.2(2) . . . . ?
O2 C1 C2 C4 -177.27(16) . . . . ?
O4 C2 C4 C5 -178.11(17) . . . . ?
N1 Co1 N2 C10 13.80(14) . . . . ?
N1 Co1 N2 C9 -172.52(16) . . . . ?
N1 C11 C10 N2 40.4(2) . . . . ?
N2 Co1 N1 C12 -178.02(16) . . . . ?
N2 Co1 N1 C11 10.38(14) . . . . ?
N2 C9 C8 C1 -5.0(3) . . . . ?
N2 C9 C8 C7 177.13(18) . . . . ?
N3 Co1 N1 C12 90.17(16) . . . . ?
N3 Co1 N1 C11 -81.43(14) . . . . ?
N3 Co1 N2 C10 102.37(14) . . . . ?
N3 Co1 N2 C9 -83.95(16) . . . . ?
N5 C22 C23 N3 -0.2(3) . . . . ?
N4 Co1 N1 C12 -89.85(16) . . . . ?
N4 Co1 N1 C11 98.54(14) . . . . ?
N4 Co1 N2 C10 -77.97(14) . . . . ?
N4 Co1 N2 C9 95.71(16) . . . . ?
N4 C26 C25 N6 0.8(2) . . . . ?
C19 C18 C17 C15 -0.9(3) . . . . ?
C19 C13 C12 N1 -2.8(3) . . . . ?
C18 C19 C13 C14 -0.1(2) . . . . ?
C18 C19 C13 C12 -179.82(16) . . . . ?
C18 C17 C15 C16 -178.95(19) . . . . ?
C18 C17 C15 C14 0.6(3) . . . . ?
C20 O3 C18 C19 -167.66(18) . . . . ?
C20 O3 C18 C17 13.0(3) . . . . ?
C17 C15 C14 C13 -0.2(3) . . . . ?
C15 C14 C13 C19 -0.1(3) . . . . ?
C15 C14 C13 C12 179.62(17) . . . . ?
C16 C15 C14 C13 179.42(19) . . . . ?
C14 C13 C12 N1 177.49(17) . . . . ?
C13 C19 C18 O3 -178.76(15) . . . . ?
C13 C19 C18 C17 0.6(2) . . . . ?
C12 N1 C11 C10 156.70(18) . . . . ?
C11 N1 C12 C13 174.18(18) . . . . ?
C10 N2 C9 C8 174.67(18) . . . . ?
C9 N2 C10 C11 151.99(18) . . . . ?
C9 C8 C1 O2 -1.3(3) . . . . ?
C9 C8 C1 C2 -179.41(16) . . . . ?
C9 C8 C7 C5 179.00(18) . . . . ?
C8 C1 C2 O4 179.48(15) . . . . ?
C8 C1 C2 C4 1.0(2) . . . . ?
C1 C8 C7 C5 1.1(3) . . . . ?
C1 C2 C4 C5 0.2(3) . . . . ?
C2 C4 C5 C6 178.78(18) . . . . ?
C2 C4 C5 C7 -0.7(3) . . . . ?
C3 O4 C2 C1 -179.75(19) . . . . ?
C3 O4 C2 C4 -1.4(3) . . . . ?
C4 C5 C7 C8 0.1(3) . . . . ?
C6 C5 C7 C8 -179.42(18) . . . . ?
C7 C8 C1 O2 176.51(16) . . . . ?
C7 C8 C1 C2 -1.6(2) . . . . ?
C26 N4 C24 N6 0.2(2) . . . . ?
C25 N6 C24 N4 0.3(2) . . . . ?
C24 N4 C26 C25 -0.6(2) . . . . ?
C24 N6 C25 C26 -0.6(2) . . . . ?
C21 N3 C23 C22 -0.3(3) . . . . ?
C21 N5 C22 C23 0.6(3) . . . . ?
C22 N5 C21 N3 -0.8(3) . . . . ?
C23 N3 C21 N5 0.7(3) . . . . ?
